data_7120393
loop_
_publ_author_name
'Philip Lightfoot'
'Maryjane Tremayne'
'Kenneth D. M. Harris'
'Peter G. Bruce'

_publ_section_title
;
 Determination of a molecular crystal structure by X-ray powder
 diffraction on a conventional laboratory instrument
;
_journal_issue 14
_journal_name_full 'Journal of the Chemical Society, Chemical Communications'
_journal_page_first 1012
_journal_page_last 1013
_journal_paper_doi 10.1039/C39920001012
_journal_year 1992
_chemical_formula_sum 'C2 H4 N2 O2'
_chemical_formula_weight 88.07
_space_group_IT_number 33
_symmetry_cell_setting orthorhombic
_symmetry_Int_Tables_number 33
_symmetry_space_group_name_Hall 'P -2ac -2n'
_symmetry_space_group_name_H-M 'P n 21 a'
_cell_angle_alpha 90.
_cell_angle_beta 90.
_cell_angle_gamma 90.
_cell_formula_units_Z 4
_cell_length_a 16.8156(5)
_cell_length_b 6.0608(1)
_cell_length_c 3.6696(1)
_cell_volume 373.991(16)
_diffrn_ambient_temperature 293
_diffrn_radiation_probe x-ray
_diffrn_radiation_type CuK\a
_diffrn_radiation_wavelength 1.54056
_pd_proc_ls_prof_wR_factor 0.0755
_refine_ls_number_parameters 41
_refine_ls_number_reflns 345
_cod_data_source_file J-Chem-Soc-Chem-Comm-1992-14-1012-1013.cif
_cod_data_source_block C2H4N2O2-formylurea
_cod_original_formula_sum 'H4 C2 N2 O2'
_cod_database_code 7120393

loop_
_space_group_symop_id
_space_group_symop_operation_xyz
1 x,y,z
2 -x,1/2+y,-z
3 1/2-x,1/2+y,1/2+z
4 1/2+x,y,1/2-z

loop_
_atom_site_label
_atom_site_type_symbol
_atom_site_thermal_displace_type
_atom_site_fract_x
_atom_site_fract_y
_atom_site_fract_z
_atom_site_occupancy
_atom_site_U_iso_or_equiv
_atom_site_calc_flag
_atom_site_refinement_flags
_atom_site_disorder_assembly
_atom_site_disorder_group
O1 O Uiso 0.238(7) 0.313(7) 0.301(6) 1.000 0.046(2) . . . .
O2 O Uiso 0.486(6) 0.440(3) 0.339(2) 1.000 0.056(2) . . . .
N1 N Uiso 0.361(9) 0.146(4) 0.459(5) 1.000 0.034(2) . . . .
N2 N Uiso 0.352(5) 0.503(7) 0.174(4) 1.000 0.031(2) . . . .
C1 C Uiso 0.314(3) 0.30500 0.329(5) 1.000 0.025(2) . . . .
C2 C Uiso 0.433(2) 0.558(5) 0.209(2) 1.000 0.032(2) . . . .

loop_
_geom_angle_atom_site_label_1
_geom_angle_atom_site_label_2
_geom_angle_atom_site_label_3
_geom_angle
_geom_angle_site_symmetry_1
_geom_angle_site_symmetry_2
_geom_angle_site_symmetry_3
_geom_angle_publ_flag
C1 N2 C2 125(4) . . . yes
O1 C1 N1 130(6) . . . yes
O1 C1 N2 112(4) . . . yes
N1 C1 N2 118(7) . . . yes
O2 C2 N2 127(4) . . . yes

loop_
_geom_bond_atom_site_label_1
_geom_bond_atom_site_label_2
_geom_bond_distance
_geom_bond_site_symmetry_1
_geom_bond_site_symmetry_2
_geom_bond_publ_flag
O1 C1 1.28(13) . . yes
O2 C2 1.24(8) . . yes
N1 C1 1.33(10) . . yes
N2 C1 1.47(6) . . yes
N2 C2 1.41(9) . . yes

loop_
_geom_torsion_atom_site_label_1
_geom_torsion_atom_site_label_2
_geom_torsion_atom_site_label_3
_geom_torsion_atom_site_label_4
_geom_torsion
_geom_torsion_site_symmetry_1
_geom_torsion_site_symmetry_2
_geom_torsion_site_symmetry_3
_geom_torsion_site_symmetry_4
_geom_torsion_publ_flag
C2 N2 C1 O1 171(3) . . . . no
C2 N2 C1 N1 -12(3) . . . . no
C1 N2 C2 O2 8(4) . . . . no
